data_7031547
loop_
_publ_author_name
'Konarev, Dmitri V.'
'Kuzmin, Alexey V.'
'Khasanov, Salavat S.'
'Otsuka, Akihiro'
'Yamochi, Hideki'
'Saito, Gunzi'
'Lyubovskaya, Rimma N.'

_publ_section_title
;
 Design, crystal structures and magnetic properties of anionic salts
 containing fullerene C60 and indium(iii) bromide phthalocyanine radical
 anions.
;
_journal_issue 34
_journal_name_full 'Dalton transactions (Cambridge, England : 2003)'
_journal_page_first 13061
_journal_paper_doi 10.1039/c4dt01153h
_journal_volume 43
_journal_year 2014
_chemical_formula_moiety 'C32 H16 N8 In Br, 0.5(C120), 3(C16 H36 N), C6 H4 Cl2, Br'
_chemical_formula_sum 'C146 H128 Br2 Cl2 In N11'
_chemical_formula_weight 2382.13
_chemical_name_systematic
;
 ?
;
_space_group_crystal_system monoclinic
_space_group_IT_number 14
_space_group_name_Hall '-P 2yn'
_space_group_name_H-M_alt 'P 1 21/n 1'
_symmetry_space_group_name_Hall '-P 2yn'
_symmetry_space_group_name_H-M 'P 1 21/n 1'
_atom_sites_solution_hydrogens geom
_atom_sites_solution_primary direct
_atom_sites_solution_secondary difmap
_audit_creation_method SHELXL-2013
_cell_angle_alpha 90
_cell_angle_beta 90.3410(10)
_cell_angle_gamma 90
_cell_formula_units_Z 4
_cell_length_a 15.9670(13)
_cell_length_b 17.4625(14)
_cell_length_c 39.938(3)
_cell_measurement_reflns_used 8088
_cell_measurement_temperature 100(2)
_cell_measurement_theta_max 21.91
_cell_measurement_theta_min 2.30
_cell_volume 11135.5(15)
_computing_cell_refinement 'Bruker SAINT'
_computing_data_collection 'Bruker APEX2'
_computing_data_reduction 'Bruker SAINT'
_computing_molecular_graphics WinGX
_computing_publication_material WinGX
_computing_structure_refinement 'SHELXL-2013 (Sheldrick, 2013)'
_computing_structure_solution 'SHELXS-2013 (Sheldrick, 2013)'
_diffrn_ambient_temperature 100(2)
_diffrn_measured_fraction_theta_full 0.956
_diffrn_measured_fraction_theta_max 1.001
_diffrn_measurement_device_type 'Bruker APEX-II CCD'
_diffrn_measurement_method '\f and \w scans'
_diffrn_radiation_monochromator graphite
_diffrn_radiation_source 'sealed tube'
_diffrn_radiation_type MoK\a
_diffrn_radiation_wavelength 0.71073
_diffrn_reflns_av_R_equivalents 0.1053
_diffrn_reflns_av_unetI/netI 0.1050
_diffrn_reflns_Laue_measured_fraction_full 0.956
_diffrn_reflns_Laue_measured_fraction_max 1.001
_diffrn_reflns_limit_h_max 18
_diffrn_reflns_limit_h_min -18
_diffrn_reflns_limit_k_max 20
_diffrn_reflns_limit_k_min -20
_diffrn_reflns_limit_l_max 47
_diffrn_reflns_limit_l_min -47
_diffrn_reflns_number 76936
_diffrn_reflns_point_group_measured_fraction_full 0.956
_diffrn_reflns_point_group_measured_fraction_max 1.001
_diffrn_reflns_theta_full 25.242
_diffrn_reflns_theta_max 24.835
_diffrn_reflns_theta_min 1.530
_exptl_absorpt_coefficient_mu 1.040
_exptl_absorpt_correction_T_max 1.00
_exptl_absorpt_correction_T_min 0.85
_exptl_absorpt_correction_type multi-scan
_exptl_absorpt_process_details
;
SADABS-2012/1 - Bruker AXS area detector scaling and absorption correction 
;
_exptl_crystal_colour black
_exptl_crystal_density_diffrn 1.421
_exptl_crystal_description plate
_exptl_crystal_F_000 4936
_exptl_crystal_size_max 0.250
_exptl_crystal_size_mid 0.180
_exptl_crystal_size_min 0.070
_exptl_transmission_factor_max 0.991
_exptl_transmission_factor_min 0.775
_refine_diff_density_max 1.404
_refine_diff_density_min -1.108
_refine_diff_density_rms 0.126
_refine_ls_extinction_method none
_refine_ls_goodness_of_fit_ref 1.081
_refine_ls_hydrogen_treatment constr
_refine_ls_matrix_type full
_refine_ls_number_parameters 1690
_refine_ls_number_reflns 19169
_refine_ls_number_restraints 2092
_refine_ls_restrained_S_all 1.032
_refine_ls_R_factor_all 0.1418
_refine_ls_R_factor_gt 0.0844
_refine_ls_shift/su_max 0.007
_refine_ls_shift/su_mean 0.000
_refine_ls_structure_factor_coef Fsqd
_refine_ls_weighting_details
;
 w=1/[\s^2^(Fo^2^)+(0.0741P)^2^+79.6765P] 
 where P=(Fo^2^+2Fc^2^)/3
;
_refine_ls_weighting_scheme calc
_refine_ls_wR_factor_gt 0.1890
_refine_ls_wR_factor_ref 0.2130
_reflns_Friedel_coverage 0.000
_reflns_number_gt 12211
_reflns_number_total 19169
_reflns_threshold_expression 'I > 2\s(I)'
_cod_data_source_file c4dt01153h2.cif
_cod_data_source_block 3TBA_C60_InBrPc_Br_C6H4Cl2_100_K
_cod_depositor_comments 'Adding full bibliography for 7031547--7031549.cif.'
_cod_original_cell_volume 11135.5(16)
_cod_database_code 7031547
_shelx_space_group_comment
;
The symmetry employed for this shelxl refinement is uniquely defined
by the following loop, which should always be used as a source of
symmetry information in preference to the above space-group names.
They are only intended as comments.
;
_shelx_estimated_absorpt_t_min 0.781
_shelx_estimated_absorpt_t_max 0.931
_shelxl_version_number 2013-4

loop_
_space_group_symop_operation_xyz
'x, y, z'
'-x+1/2, y+1/2, -z+1/2'
'-x, -y, -z'
'x-1/2, -y-1/2, z-1/2'

loop_
_atom_site_label
_atom_site_type_symbol
_atom_site_fract_x
_atom_site_fract_y
_atom_site_fract_z
_atom_site_U_iso_or_equiv
_atom_site_adp_type
_atom_site_occupancy
_atom_site_site_symmetry_order
_atom_site_calc_flag
_atom_site_refinement_flags_posn
_atom_site_refinement_flags_adp
_atom_site_refinement_flags_occupancy
_atom_site_disorder_assembly
_atom_site_disorder_group
In1 In 0.43449(3) 0.23928(3) 0.24039(2) 0.01594(15) Uani 1 1 d . U . . .
Br1 Br 0.29013(6) 0.21743(6) 0.21749(3) 0.0407(3) Uani 1 1 d . U . . .
N1 N 0.4981(4) 0.3241(3) 0.21163(15) 0.0207(11) Uani 1 1 d . U . . .
N2 N 0.4377(4) 0.3259(3) 0.27820(15) 0.0185(11) Uani 1 1 d . U . . .
N3 N 0.4550(4) 0.1634(3) 0.28137(15) 0.0184(11) Uani 1 1 d . U . . .
N4 N 0.5155(4) 0.1613(3) 0.21478(15) 0.0180(11) Uani 1 1 d . U . . .
N5 N 0.5525(4) 0.2426(4) 0.16729(15) 0.0197(12) Uani 1 1 d . U . . .
N6 N 0.4625(4) 0.4376(3) 0.24301(15) 0.0189(12) Uani 1 1 d . U . . .
N7 N 0.4192(4) 0.2470(3) 0.32802(15) 0.0197(12) Uani 1 1 d . U . . .
N8 N 0.5043(4) 0.0499(3) 0.25142(15) 0.0188(13) Uani 1 1 d . U . . .
C101 C 0.5306(5) 0.3096(4) 0.18047(18) 0.0168(13) Uani 1 1 d . U . . .
C102 C 0.5394(5) 0.3823(4) 0.16288(19) 0.0186(14) Uani 1 1 d . U . . .
C103 C 0.5100(4) 0.4391(4) 0.18504(19) 0.0173(13) Uani 1 1 d . U . . .
C104 C 0.4867(4) 0.4018(4) 0.21587(19) 0.0172(13) Uani 1 1 d . U . . .
C105 C 0.4437(5) 0.4032(4) 0.27210(19) 0.0188(14) Uani 1 1 d . U . . .
C106 C 0.4298(5) 0.4429(4) 0.30308(19) 0.0207(15) Uani 1 1 d . U . . .
C107 C 0.4184(5) 0.3871(4) 0.32808(19) 0.0207(15) Uani 1 1 d . U . . .
C108 C 0.4244(5) 0.3140(4) 0.31181(19) 0.0192(14) Uani 1 1 d . U . . .
C109 C 0.4350(5) 0.1786(4) 0.31430(18) 0.0184(14) Uani 1 1 d . U . . .
C110 C 0.4370(5) 0.1081(4) 0.33269(19) 0.0205(15) Uani 1 1 d . U . . .
C111 C 0.4604(5) 0.0498(4) 0.31044(19) 0.0193(14) Uani 1 1 d . U . . .
C112 C 0.4727(5) 0.0862(4) 0.27821(19) 0.0176(14) Uani 1 1 d . U . . .
C113 C 0.5261(5) 0.0851(4) 0.22303(18) 0.0182(14) Uani 1 1 d . U . . .
C114 C 0.5697(5) 0.0483(4) 0.19564(19) 0.0187(14) Uani 1 1 d . U . . .
C115 C 0.5825(5) 0.1046(4) 0.17086(18) 0.0177(14) Uani 1 1 d . U . . .
C116 C 0.5487(5) 0.1759(4) 0.18363(18) 0.0164(13) Uani 1 1 d . U . . .
C117 C 0.5671(5) 0.4000(5) 0.1309(2) 0.0258(17) Uani 1 1 d . U . . .
H117 H 0.5866 0.3611 0.1162 0.031 Uiso 1 1 calc R U . . .
C118 C 0.5654(5) 0.4763(5) 0.1210(2) 0.0248(16) Uani 1 1 d . U . . .
H118 H 0.5847 0.4900 0.0994 0.030 Uiso 1 1 calc R U . . .
C119 C 0.5355(5) 0.5334(5) 0.1428(2) 0.0260(16) Uani 1 1 d . U . . .
H119 H 0.5333 0.5849 0.1352 0.031 Uiso 1 1 calc R U . . .
C120 C 0.5091(5) 0.5163(4) 0.1751(2) 0.0225(15) Uani 1 1 d . U . . .
H120 H 0.4911 0.5555 0.1899 0.027 Uiso 1 1 calc R U . . .
C121 C 0.4275(5) 0.5224(5) 0.3117(2) 0.0273(18) Uani 1 1 d . U . . .
H121 H 0.4337 0.5610 0.2951 0.033 Uiso 1 1 calc R U . . .
C122 C 0.4159(5) 0.5406(5) 0.3447(2) 0.0293(18) Uani 1 1 d . U . . .
H122 H 0.4149 0.5931 0.3511 0.035 Uiso 1 1 calc R U . . .
C123 C 0.4055(6) 0.4843(5) 0.3697(2) 0.0311(19) Uani 1 1 d . U . . .
H123 H 0.3970 0.4995 0.3922 0.037 Uiso 1 1 calc R U . . .
C124 C 0.4076(5) 0.4075(5) 0.3618(2) 0.0242(16) Uani 1 1 d . U . . .
H124 H 0.4018 0.3695 0.3787 0.029 Uiso 1 1 calc R U . . .
C125 C 0.4248(5) 0.0914(5) 0.3670(2) 0.0269(17) Uani 1 1 d . U . . .
H125 H 0.4101 0.1305 0.3824 0.032 Uiso 1 1 calc R U . . .
C126 C 0.4348(6) 0.0164(5) 0.3774(2) 0.0298(18) Uani 1 1 d . U . . .
H126 H 0.4269 0.0037 0.4003 0.036 Uiso 1 1 calc R U . . .
C127 C 0.4566(5) -0.0411(5) 0.3545(2) 0.0268(17) Uani 1 1 d . U . . .
H127 H 0.4622 -0.0922 0.3624 0.032 Uiso 1 1 calc R U . . .
C128 C 0.4701(5) -0.0262(4) 0.3211(2) 0.0227(16) Uani 1 1 d . U . . .
H128 H 0.4852 -0.0657 0.3059 0.027 Uiso 1 1 calc R U . . .
C129 C 0.5959(5) -0.0279(4) 0.1903(2) 0.0212(15) Uani 1 1 d . U . . .
H129 H 0.5873 -0.0665 0.2067 0.025 Uiso 1 1 calc R U . . .
C130 C 0.6349(5) -0.0443(5) 0.1600(2) 0.0267(17) Uani 1 1 d . U . . .
H130 H 0.6529 -0.0952 0.1556 0.032 Uiso 1 1 calc R U . . .
C131 C 0.6480(5) 0.0120(5) 0.1361(2) 0.0285(18) Uani 1 1 d . U . . .
H131 H 0.6754 -0.0012 0.1159 0.034 Uiso 1 1 calc R U . . .
C132 C 0.6223(5) 0.0870(5) 0.1408(2) 0.0276(18) Uani 1 1 d . U . . .
H132 H 0.6315 0.1250 0.1243 0.033 Uiso 1 1 calc R U . . .
C201 C 0.9791(6) 0.0407(5) 0.0033(2) 0.0294(14) Uani 1 1 d . U . . .
C202 C 1.0182(5) 0.1064(5) -0.0166(2) 0.0294(14) Uani 1 1 d . U . . .
C203 C 0.9751(6) 0.1414(5) -0.0431(2) 0.0301(14) Uani 1 1 d . U . . .
C204 C 0.8927(6) 0.1267(5) -0.0507(2) 0.0339(15) Uani 1 1 d . U . . .
C205 C 0.8456(6) 0.0761(5) -0.0277(2) 0.0308(15) Uani 1 1 d . U . . .
C206 C 0.8845(5) 0.0411(4) -0.0013(2) 0.0267(14) Uani 1 1 d . U . . .
C207 C 0.8432(5) 0.0374(4) 0.0310(2) 0.0268(14) Uani 1 1 d . U . . .
C208 C 0.9039(5) 0.0502(4) 0.0567(2) 0.0256(14) Uani 1 1 d . U . . .
C209 C 0.9840(5) 0.0605(5) 0.0412(2) 0.0254(14) Uani 1 1 d . U . . .
C210 C 1.0386(5) 0.1138(5) 0.0544(2) 0.0303(16) Uani 1 1 d . U . . .
C211 C 1.0867(6) 0.1647(5) 0.0332(2) 0.0339(17) Uani 1 1 d . U . . .
C212 C 1.0712(5) 0.1606(5) -0.0016(2) 0.0305(15) Uani 1 1 d . U . . .
C213 C 1.0670(6) 0.2315(5) -0.0204(2) 0.0366(15) Uani 1 1 d . U . . .
C214 C 1.0065(6) 0.2208(5) -0.0462(2) 0.0344(15) Uani 1 1 d . U . . .
C215 C 0.9568(6) 0.2786(5) -0.0559(2) 0.0374(15) Uani 1 1 d . U . . .
C216 C 0.8673(6) 0.2644(5) -0.0628(2) 0.0376(14) Uani 1 1 d . U . . .
C217 C 0.8368(6) 0.1891(5) -0.05954(19) 0.0335(14) Uani 1 1 d . U . . .
C218 C 0.7559(6) 0.1761(6) -0.0443(2) 0.0378(16) Uani 1 1 d . U . . .
C219 C 0.7606(6) 0.1062(5) -0.0241(2) 0.0353(16) Uani 1 1 d . U . . .
C220 C 0.7200(5) 0.1006(5) 0.0064(2) 0.0321(15) Uani 1 1 d . U . . .
C221 C 0.7606(5) 0.0649(5) 0.0347(2) 0.0303(14) Uani 1 1 d . U . . .
C222 C 0.7382(6) 0.1064(5) 0.0643(2) 0.0316(14) Uani 1 1 d . U . . .
C223 C 0.7985(6) 0.1190(5) 0.0896(2) 0.0281(13) Uani 1 1 d . U . . .
C224 C 0.8827(6) 0.0894(5) 0.0859(2) 0.0287(14) Uani 1 1 d . U . . .
C225 C 0.9398(6) 0.1439(5) 0.0995(2) 0.0308(15) Uani 1 1 d . U . . .
C226 C 1.0151(6) 0.1556(5) 0.0844(2) 0.0313(15) Uani 1 1 d . U . . .
C227 C 1.0492(6) 0.2313(5) 0.0811(2) 0.0375(16) Uani 1 1 d . U . . .
C228 C 1.0920(6) 0.2370(5) 0.0490(2) 0.0382(17) Uani 1 1 d . U . . .
C229 C 1.0864(6) 0.3048(5) 0.0310(2) 0.0384(17) Uani 1 1 d . U . . .
C230 C 1.0748(6) 0.3015(5) -0.0046(2) 0.0387(16) Uani 1 1 d . U . . .
C231 C 1.0211(6) 0.3642(5) -0.0139(2) 0.0396(16) Uani 1 1 d . U . . .
C232 C 0.9615(6) 0.3546(5) -0.0390(2) 0.0355(14) Uani 1 1 d . U . . .
C233 C 0.8782(6) 0.3837(5) -0.0359(2) 0.0393(16) Uani 1 1 d . U . . .
C234 C 0.8199(6) 0.3290(5) -0.0502(2) 0.0386(15) Uani 1 1 d . U . . .
C235 C 0.7407(6) 0.3163(6) -0.0355(2) 0.0398(16) Uani 1 1 d . U . . .
C236 C 0.7091(6) 0.2399(6) -0.0321(2) 0.0388(16) Uani 1 1 d . U . . .
C237 C 0.6657(6) 0.2323(6) 0.0001(2) 0.0393(16) Uani 1 1 d . U . . .
C238 C 0.6706(5) 0.1656(5) 0.0188(2) 0.0358(16) Uani 1 1 d . U . . .
C239 C 0.6825(5) 0.1691(5) 0.0553(2) 0.0328(15) Uani 1 1 d . U . . .
C240 C 0.6870(5) 0.2393(5) 0.0707(2) 0.0320(14) Uani 1 1 d . U . . .
C241 C 0.7510(5) 0.2507(5) 0.09708(19) 0.0289(13) Uani 1 1 d . U . . .
C242 C 0.8044(5) 0.1915(5) 0.10623(19) 0.0278(13) Uani 1 1 d . U . . .
C243 C 0.8917(6) 0.2077(5) 0.11233(19) 0.0300(14) Uani 1 1 d . U . . .
C244 C 0.9230(6) 0.2803(5) 0.1091(2) 0.0368(16) Uani 1 1 d . U . . .
C245 C 1.0036(6) 0.2932(5) 0.0934(2) 0.0344(15) Uani 1 1 d . U . . .
C246 C 0.9988(6) 0.3619(5) 0.0742(2) 0.0372(16) Uani 1 1 d . U . . .
C247 C 1.0399(6) 0.3678(5) 0.0440(3) 0.0411(17) Uani 1 1 d . U . . .
C248 C 0.9977(6) 0.4042(5) 0.0162(2) 0.0377(15) Uani 1 1 d . U . . .
C249 C 0.9186(6) 0.4337(5) 0.0196(2) 0.0385(15) Uani 1 1 d . U . . .
C250 C 0.8573(6) 0.4236(5) -0.0059(2) 0.0366(15) Uani 1 1 d . U . . .
C251 C 0.7750(6) 0.4110(5) 0.0087(2) 0.0392(15) Uani 1 1 d . U . . .
C252 C 0.7197(6) 0.3599(5) -0.0049(2) 0.0358(15) Uani 1 1 d . U . . .
C253 C 0.6707(6) 0.3057(5) 0.0167(2) 0.0385(16) Uani 1 1 d . U . . .
C254 C 0.6833(6) 0.3109(5) 0.0516(2) 0.0359(15) Uani 1 1 d . U . . .
C255 C 0.7417(6) 0.3652(5) 0.0661(2) 0.0366(15) Uani 1 1 d . U . . .
C256 C 0.7841(6) 0.3292(5) 0.0941(2) 0.0312(14) Uani 1 1 d . U . . .
C257 C 0.8680(6) 0.3425(5) 0.1002(2) 0.0358(15) Uani 1 1 d . U . . .
C258 C 0.9145(6) 0.3928(5) 0.0781(2) 0.0369(15) Uani 1 1 d . U . . .
C259 C 0.8746(6) 0.4274(5) 0.0513(2) 0.0381(15) Uani 1 1 d . U . . .
C260 C 0.7886(6) 0.4142(5) 0.0448(2) 0.0353(14) Uani 1 1 d . U . . .
Cl1 Cl 0.46812(18) 0.3255(2) 0.04999(7) 0.0393(8) Uani 0.865(6) 1 d D U P A 1
Cl2 Cl 0.3098(2) 0.41840(18) 0.02331(9) 0.0577(10) Uani 0.865(6) 1 d D U P A 1
C1S C 0.3830(6) 0.3429(7) 0.0753(3) 0.0380(15) Uani 0.865(6) 1 d D U P A 1
C2S C 0.3139(7) 0.3830(7) 0.0631(3) 0.0457(16) Uani 0.865(6) 1 d D U P A 1
C3S C 0.2478(8) 0.3979(8) 0.0849(3) 0.059(2) Uani 0.865(6) 1 d D U P A 1
H3S H 0.2011 0.4271 0.0775 0.071 Uiso 0.865(6) 1 calc R U P A 1
C4S C 0.2510(8) 0.3690(8) 0.1182(3) 0.064(2) Uani 0.865(6) 1 d D U P A 1
H4S H 0.2054 0.3788 0.1327 0.077 Uiso 0.865(6) 1 calc R U P A 1
C5S C 0.3187(8) 0.3269(8) 0.1301(3) 0.055(2) Uani 0.865(6) 1 d D U P A 1
H5S H 0.3201 0.3072 0.1523 0.066 Uiso 0.865(6) 1 calc R U P A 1
C6S C 0.3844(7) 0.3151(7) 0.1079(3) 0.0427(16) Uani 0.865(6) 1 d D U P A 1
H6S H 0.4320 0.2869 0.1153 0.051 Uiso 0.865(6) 1 calc R U P A 1
Cl3 Cl 0.4567(10) 0.3676(17) 0.0559(6) 0.070(5) Uani 0.135(6) 1 d D U P A 2
Cl4 Cl 0.2725(13) 0.4327(14) 0.0455(6) 0.076(5) Uani 0.135(6) 1 d D U P A 2
C11S C 0.3754(12) 0.340(2) 0.0815(7) 0.044(2) Uani 0.135(6) 1 d D U P A 2
C12S C 0.2954(12) 0.370(2) 0.0768(7) 0.049(2) Uani 0.135(6) 1 d D U P A 2
C13S C 0.2340(14) 0.352(3) 0.1003(8) 0.049(3) Uani 0.135(6) 1 d D U P A 2
H13S H 0.1780 0.3689 0.0971 0.059 Uiso 0.135(6) 1 calc R U P A 2
C14S C 0.2560(17) 0.309(3) 0.1293(8) 0.050(3) Uani 0.135(6) 1 d D U P A 2
H14S H 0.2154 0.3016 0.1463 0.061 Uiso 0.135(6) 1 calc R U P A 2
C15S C 0.3348(18) 0.276(3) 0.1333(8) 0.048(4) Uani 0.135(6) 1 d D U P A 2
H15S H 0.3484 0.2454 0.1522 0.057 Uiso 0.135(6) 1 calc R U P A 2
C16S C 0.3929(15) 0.291(2) 0.1083(8) 0.046(2) Uani 0.135(6) 1 d D U P A 2
H16S H 0.4465 0.2678 0.1095 0.055 Uiso 0.135(6) 1 calc R U P A 2
N9 N 0.7683(4) 0.5724(4) 0.19941(16) 0.0196(11) Uani 1 1 d . U . . .
C401 C 0.8152(4) 0.4965(4) 0.2033(2) 0.0214(15) Uani 1 1 d D U . . .
H40A H 0.8638 0.4969 0.1881 0.026 Uiso 1 1 calc R U . . .
H40B H 0.8373 0.4933 0.2265 0.026 Uiso 1 1 calc R U . . .
C402 C 0.7643(4) 0.4250(3) 0.1963(2) 0.031(2) Uani 1 1 d D U . . .
H40C H 0.7430 0.4263 0.1730 0.038 Uiso 1 1 calc R U . . .
H40D H 0.7155 0.4232 0.2115 0.038 Uiso 1 1 calc R U . . .
C403 C 0.8175(4) 0.3540(3) 0.2014(2) 0.0307(19) Uani 1 1 d D U . . .
H40E H 0.8650 0.3551 0.1856 0.037 Uiso 1 1 calc R U . . .
H40F H 0.8408 0.3542 0.2244 0.037 Uiso 1 1 calc R U . . .
C404 C 0.7678(6) 0.2810(4) 0.1960(3) 0.041(2) Uani 1 1 d D U . . .
H40G H 0.8043 0.2366 0.1997 0.061 Uiso 1 1 calc R U . . .
H40H H 0.7460 0.2798 0.1731 0.061 Uiso 1 1 calc R U . . .
H40I H 0.7211 0.2793 0.2118 0.061 Uiso 1 1 calc R U . . .
C405 C 0.6916(5) 0.5743(4) 0.22236(14) 0.0211(15) Uani 1 1 d D U . . .
H40J H 0.6617 0.6233 0.2188 0.025 Uiso 1 1 calc R U . . .
H40K H 0.6531 0.5324 0.2157 0.025 Uiso 1 1 calc R U . . .
C406 C 0.7117(4) 0.5660(5) 0.25931(13) 0.0259(17) Uani 1 1 d D U . . .
H40L H 0.7383 0.5156 0.2634 0.031 Uiso 1 1 calc R U . . .
H40M H 0.7519 0.6063 0.2661 0.031 Uiso 1 1 calc R U . . .
C407 C 0.6331(4) 0.5725(5) 0.28018(14) 0.0256(17) Uani 1 1 d D U . . .
H40N H 0.6069 0.6231 0.2763 0.031 Uiso 1 1 calc R U . . .
H40O H 0.5926 0.5326 0.2731 0.031 Uiso 1 1 calc R U . . .
C408 C 0.6520(6) 0.5633(5) 0.31719(15) 0.034(2) Uani 1 1 d D U . . .
H40P H 0.5999 0.5677 0.3299 0.050 Uiso 1 1 calc R U . . .
H40Q H 0.6912 0.6033 0.3244 0.050 Uiso 1 1 calc R U . . .
H40R H 0.6770 0.5129 0.3212 0.050 Uiso 1 1 calc R U . . .
C409 C 0.8286(5) 0.6368(3) 0.2087(2) 0.0227(15) Uani 1 1 d D U . . .
H40S H 0.8493 0.6280 0.2318 0.027 Uiso 1 1 calc R U . . .
H40T H 0.8774 0.6345 0.1936 0.027 Uiso 1 1 calc R U . . .
C410 C 0.7913(4) 0.7165(3) 0.2068(2) 0.0249(17) Uani 1 1 d D U . . .
H41A H 0.7657 0.7247 0.1845 0.030 Uiso 1 1 calc R U . . .
H41B H 0.7469 0.7220 0.2239 0.030 Uiso 1 1 calc R U . . .
C411 C 0.8590(4) 0.7758(3) 0.2129(2) 0.0316(19) Uani 1 1 d D U . . .
H41C H 0.9017 0.7717 0.1951 0.038 Uiso 1 1 calc R U . . .
H41D H 0.8869 0.7651 0.2346 0.038 Uiso 1 1 calc R U . . .
C412 C 0.8244(6) 0.8566(4) 0.2133(3) 0.040(2) Uani 1 1 d D U . . .
H41E H 0.8700 0.8929 0.2175 0.059 Uiso 1 1 calc R U . . .
H41F H 0.7825 0.8611 0.2310 0.059 Uiso 1 1 calc R U . . .
H41G H 0.7983 0.8680 0.1916 0.059 Uiso 1 1 calc R U . . .
C413 C 0.7377(4) 0.5807(5) 0.16341(17) 0.0218(15) Uani 1 1 d D U . . .
H41H H 0.7043 0.5347 0.1576 0.026 Uiso 1 1 calc R U . . .
H41I H 0.6997 0.6254 0.1622 0.026 Uiso 1 1 calc R U . . .
C414 C 0.8049(4) 0.5906(5) 0.13709(14) 0.0276(18) Uani 1 1 d D U . . .
H41J H 0.8318 0.6413 0.1399 0.033 Uiso 1 1 calc R U . . .
H41K H 0.8484 0.5508 0.1402 0.033 Uiso 1 1 calc R U . . .
C415 C 0.7681(4) 0.5843(5) 0.10214(14) 0.0320(19) Uani 1 1 d D U . . .
H41L H 0.7482 0.5313 0.0985 0.038 Uiso 1 1 calc R U . . .
H41M H 0.7190 0.6188 0.1003 0.038 Uiso 1 1 calc R U . . .
C416 C 0.8302(6) 0.6047(5) 0.0750(2) 0.040(2) Uani 1 1 d D U . . .
H41N H 0.8032 0.5997 0.0530 0.059 Uiso 1 1 calc R U . . .
H41O H 0.8784 0.5701 0.0763 0.059 Uiso 1 1 calc R U . . .
H41P H 0.8492 0.6576 0.0782 0.059 Uiso 1 1 calc R U . . .
N10 N 0.6115(5) 0.8006(4) 0.05104(19) 0.0423(14) Uani 1 1 d . U . . .
C501 C 0.5604(5) 0.8548(6) 0.0734(3) 0.048(2) Uani 1 1 d D U . . .
H50A H 0.5568 0.8313 0.0959 0.057 Uiso 1 1 calc R U . . .
H50B H 0.5924 0.9030 0.0759 0.057 Uiso 1 1 calc R U . . .
C502 C 0.4724(5) 0.8751(5) 0.0622(3) 0.053(3) Uani 1 1 d D U . . .
H50C H 0.4335 0.8335 0.0685 0.063 Uiso 1 1 calc R U . . .
H50D H 0.4708 0.8807 0.0375 0.063 Uiso 1 1 calc R U . . .
C503 C 0.4450(7) 0.9493(4) 0.0785(3) 0.060(3) Uani 1 1 d D U . . .
H50E H 0.4580 0.9469 0.1027 0.072 Uiso 1 1 calc R U . . .
H50F H 0.3836 0.9546 0.0760 0.072 Uiso 1 1 calc R U . . .
C504 C 0.4867(7) 1.0195(6) 0.0638(3) 0.070(3) Uani 1 1 d D U . . .
H50G H 0.4673 1.0654 0.0755 0.105 Uiso 1 1 calc R U . . .
H50H H 0.4723 1.0236 0.0399 0.105 Uiso 1 1 calc R U . . .
H50I H 0.5476 1.0150 0.0663 0.105 Uiso 1 1 calc R U . . .
C505 C 0.6320(6) 0.8389(6) 0.0194(2) 0.051(2) Uani 1 1 d D U . . .
H50J H 0.6581 0.8889 0.0249 0.061 Uiso 1 1 calc R U . . .
H50K H 0.5788 0.8498 0.0075 0.061 Uiso 1 1 calc R U . . .
C506 C 0.6894(6) 0.7974(5) -0.00463(19) 0.049(2) Uani 1 1 d D U . . .
H50L H 0.7468 0.7968 0.0049 0.059 Uiso 1 1 calc R U . . .
H50M H 0.6705 0.7437 -0.0068 0.059 Uiso 1 1 calc R U . . .
C507 C 0.6917(7) 0.8336(5) -0.0391(2) 0.053(2) Uani 1 1 d D U . . .
H50N H 0.7316 0.8049 -0.0533 0.064 Uiso 1 1 calc R U . . .
H50O H 0.6356 0.8297 -0.0496 0.064 Uiso 1 1 calc R U . . .
C508 C 0.7177(7) 0.9170(5) -0.0378(3) 0.056(3) Uani 1 1 d D U . . .
H50P H 0.7182 0.9380 -0.0606 0.084 Uiso 1 1 calc R U . . .
H50Q H 0.7738 0.9211 -0.0279 0.084 Uiso 1 1 calc R U . . .
H50R H 0.6779 0.9457 -0.0241 0.084 Uiso 1 1 calc R U . . .
C509 C 0.6892(5) 0.7763(5) 0.0710(3) 0.045(2) Uani 1 1 d D U . . .
H50S H 0.6707 0.7527 0.0923 0.054 Uiso 1 1 calc R U . . .
H50T H 0.7193 0.7366 0.0582 0.054 Uiso 1 1 calc R U . . .
C510 C 0.7498(5) 0.8406(4) 0.0791(2) 0.038(2) Uani 1 1 d D U . . .
H51A H 0.7805 0.8548 0.0586 0.046 Uiso 1 1 calc R U . . .
H51B H 0.7179 0.8860 0.0866 0.046 Uiso 1 1 calc R U . . .
C511 C 0.8119(5) 0.8179(5) 0.1061(2) 0.048(2) Uani 1 1 d D U . . .
H51C H 0.7806 0.8002 0.1260 0.058 Uiso 1 1 calc R U . . .
H51D H 0.8457 0.7743 0.0980 0.058 Uiso 1 1 calc R U . . .
C512 C 0.8706(6) 0.8818(5) 0.1167(3) 0.047(2) Uani 1 1 d D U . . .
H51E H 0.9092 0.8629 0.1340 0.071 Uiso 1 1 calc R U . . .
H51F H 0.8379 0.9246 0.1256 0.071 Uiso 1 1 calc R U . . .
H51G H 0.9026 0.8992 0.0972 0.071 Uiso 1 1 calc R U . . .
C513 C 0.5589(6) 0.7267(5) 0.0433(2) 0.0415(19) Uani 1 1 d D U . . .
H51H H 0.5092 0.7420 0.0299 0.050 Uiso 1 1 calc R U . . .
H51I H 0.5931 0.6926 0.0290 0.050 Uiso 1 1 calc R U . . .
C514 C 0.5291(6) 0.6808(5) 0.0731(2) 0.052(3) Uani 1 1 d D U . . .
H51J H 0.5018 0.7154 0.0894 0.062 Uiso 1 1 calc R U . . .
H51K H 0.5778 0.6565 0.0844 0.062 Uiso 1 1 calc R U . . .
C515 C 0.4677(6) 0.6194(5) 0.0621(3) 0.064(3) Uani 1 1 d D U . . .
H51L H 0.4500 0.5901 0.0821 0.076 Uiso 1 1 calc R U . . .
H51M H 0.4174 0.6446 0.0526 0.076 Uiso 1 1 calc R U . . .
C516 C 0.5018(9) 0.5639(6) 0.0364(2) 0.074(4) Uani 1 1 d D U . . .
H51N H 0.4588 0.5258 0.0309 0.111 Uiso 1 1 calc R U . . .
H51O H 0.5512 0.5380 0.0457 0.111 Uiso 1 1 calc R U . . .
H51P H 0.5174 0.5920 0.0162 0.111 Uiso 1 1 calc R U . . .
N11 N 0.3454(5) 0.8643(5) 0.2020(2) 0.0412(11) Uani 1 1 d . U . . .
C601 C 0.2842(8) 0.8832(8) 0.2286(3) 0.0376(17) Uani 0.730(5) 1 d D U P B 1
H60A H 0.2543 0.8355 0.2345 0.045 Uiso 0.730(5) 1 calc R U P B 1
H60B H 0.2423 0.9188 0.2189 0.045 Uiso 0.730(5) 1 calc R U P B 1
C602 C 0.3178(7) 0.9186(8) 0.2606(3) 0.049(2) Uani 0.730(5) 1 d D U P B 1
H60C H 0.3590 0.9586 0.2547 0.058 Uiso 0.730(5) 1 calc R U P B 1
H60D H 0.3476 0.8786 0.2735 0.058 Uiso 0.730(5) 1 calc R U P B 1
C603 C 0.2512(8) 0.9539(6) 0.2826(3) 0.048(2) Uani 0.730(5) 1 d D U P B 1
H60E H 0.2014 0.9201 0.2833 0.057 Uiso 0.730(5) 1 calc R U P B 1
H60F H 0.2730 0.9598 0.3057 0.057 Uiso 0.730(5) 1 calc R U P B 1
C604 C 0.2270(11) 1.0314(7) 0.2686(4) 0.055(3) Uani 0.730(5) 1 d D U P B 1
H60G H 0.1836 1.0544 0.2826 0.083 Uiso 0.730(5) 1 calc R U P B 1
H60H H 0.2054 1.0252 0.2457 0.083 Uiso 0.730(5) 1 calc R U P B 1
H60I H 0.2763 1.0648 0.2683 0.083 Uiso 0.730(5) 1 calc R U P B 1
C605 C 0.3776(8) 0.9416(7) 0.1864(3) 0.0408(18) Uani 0.730(5) 1 d D U P B 1
H60J H 0.4025 0.9726 0.2047 0.049 Uiso 0.730(5) 1 calc R U P B 1
H60K H 0.4231 0.9292 0.1706 0.049 Uiso 0.730(5) 1 calc R U P B 1
C606 C 0.3143(7) 0.9912(6) 0.1681(3) 0.039(2) Uani 0.730(5) 1 d D U P B 1
H60L H 0.2880 0.9618 0.1496 0.046 Uiso 0.730(5) 1 calc R U P B 1
H60M H 0.2697 1.0076 0.1837 0.046 Uiso 0.730(5) 1 calc R U P B 1
C607 C 0.3593(8) 1.0605(6) 0.1542(3) 0.045(3) Uani 0.730(5) 1 d D U P B 1
H60N H 0.4057 1.0436 0.1397 0.054 Uiso 0.730(5) 1 calc R U P B 1
H60O H 0.3835 1.0907 0.1729 0.054 Uiso 0.730(5) 1 calc R U P B 1
C608 C 0.2994(9) 1.1103(8) 0.1343(3) 0.050(3) Uani 0.730(5) 1 d D U P B 1
H60P H 0.3292 1.1556 0.1260 0.075 Uiso 0.730(5) 1 calc R U P B 1
H60Q H 0.2531 1.1265 0.1486 0.075 Uiso 0.730(5) 1 calc R U P B 1
H60R H 0.2773 1.0811 0.1152 0.075 Uiso 0.730(5) 1 calc R U P B 1
C609 C 0.3004(8) 0.8191(8) 0.1766(3) 0.0379(17) Uani 0.730(5) 1 d D U P B 1
H60S H 0.2512 0.8490 0.1690 0.045 Uiso 0.730(5) 1 calc R U P B 1
H60T H 0.2790 0.7721 0.1875 0.045 Uiso 0.730(5) 1 calc R U P B 1
C610 C 0.3498(7) 0.7955(7) 0.1461(3) 0.040(2) Uani 0.730(5) 1 d D U P B 1
H61A H 0.4060 0.7780 0.1533 0.048 Uiso 0.730(5) 1 calc R U P B 1
H61B H 0.3574 0.8408 0.1315 0.048 Uiso 0.730(5) 1 calc R U P B 1
C611 C 0.3086(9) 0.7323(6) 0.1258(3) 0.046(2) Uani 0.730(5) 1 d D U P B 1
H61C H 0.3420 0.7225 0.1055 0.055 Uiso 0.730(5) 1 calc R U P B 1
H61D H 0.2521 0.7492 0.1186 0.055 Uiso 0.730(5) 1 calc R U P B 1
C612 C 0.3012(12) 0.6590(7) 0.1459(4) 0.059(4) Uani 0.730(5) 1 d D U P B 1
H61E H 0.2738 0.6196 0.1322 0.088 Uiso 0.730(5) 1 calc R U P B 1
H61F H 0.2679 0.6685 0.1660 0.088 Uiso 0.730(5) 1 calc R U P B 1
H61G H 0.3572 0.6413 0.1524 0.088 Uiso 0.730(5) 1 calc R U P B 1
C613 C 0.4215(8) 0.8194(6) 0.2162(3) 0.0360(18) Uani 0.730(5) 1 d D U P B 1
H61H H 0.4649 0.8170 0.1987 0.043 Uiso 0.730(5) 1 calc R U P B 1
H61I H 0.4453 0.8490 0.2352 0.043 Uiso 0.730(5) 1 calc R U P B 1
C614 C 0.4048(7) 0.7386(6) 0.2283(3) 0.043(2) Uani 0.730(5) 1 d D U P B 1
H61J H 0.3980 0.7041 0.2088 0.052 Uiso 0.730(5) 1 calc R U P B 1
H61K H 0.3521 0.7376 0.2412 0.052 Uiso 0.730(5) 1 calc R U P B 1
C615 C 0.4764(7) 0.7105(8) 0.2501(2) 0.045(2) Uani 0.730(5) 1 d D U P B 1
H61L H 0.5300 0.7258 0.2398 0.054 Uiso 0.730(5) 1 calc R U P B 1
H61M H 0.4749 0.6538 0.2509 0.054 Uiso 0.730(5) 1 calc R U P B 1
C616 C 0.4738(9) 0.7411(8) 0.2856(3) 0.042(3) Uani 0.730(5) 1 d D U P B 1
H61N H 0.5211 0.7203 0.2984 0.063 Uiso 0.730(5) 1 calc R U P B 1
H61O H 0.4212 0.7258 0.2962 0.063 Uiso 0.730(5) 1 calc R U P B 1
H61P H 0.4776 0.7971 0.2852 0.063 Uiso 0.730(5) 1 calc R U P B 1
C701 C 0.275(2) 0.9201(16) 0.2261(8) 0.039(2) Uani 0.270(5) 1 d D U P B 2
H70A H 0.2314 0.9391 0.2107 0.047 Uiso 0.270(5) 1 calc R U P B 2
H70B H 0.2477 0.8849 0.2420 0.047 Uiso 0.270(5) 1 calc R U P B 2
C702 C 0.3058(17) 0.9883(15) 0.2463(7) 0.039(3) Uani 0.270(5) 1 d D U P B 2
H70C H 0.3151 1.0322 0.2311 0.047 Uiso 0.270(5) 1 calc R U P B 2
H70D H 0.3599 0.9756 0.2571 0.047 Uiso 0.270(5) 1 calc R U P B 2
C703 C 0.243(2) 1.011(2) 0.2728(7) 0.045(3) Uani 0.270(5) 1 d D U P B 2
H70E H 0.1877 1.0137 0.2616 0.054 Uiso 0.270(5) 1 calc R U P B 2
H70F H 0.2574 1.0636 0.2799 0.054 Uiso 0.270(5) 1 calc R U P B 2
C704 C 0.231(2) 0.9646(17) 0.3045(7) 0.036(6) Uani 0.270(5) 1 d D U P B 2
H70G H 0.1858 0.9875 0.3178 0.053 Uiso 0.270(5) 1 calc R U P B 2
H70H H 0.2828 0.9646 0.3176 0.053 Uiso 0.270(5) 1 calc R U P B 2
H70I H 0.2157 0.9119 0.2987 0.053 Uiso 0.270(5) 1 calc R U P B 2
C705 C 0.3791(18) 0.915(2) 0.1761(8) 0.0426(19) Uani 0.270(5) 1 d D U P B 2
H70J H 0.4250 0.8889 0.1639 0.051 Uiso 0.270(5) 1 calc R U P B 2
H70K H 0.4010 0.9625 0.1861 0.051 Uiso 0.270(5) 1 calc R U P B 2
C706 C 0.3065(17) 0.9317(18) 0.1526(7) 0.050(3) Uani 0.270(5) 1 d D U P B 2
H70L H 0.2911 0.8854 0.1396 0.060 Uiso 0.270(5) 1 calc R U P B 2
H70M H 0.2571 0.9490 0.1654 0.060 Uiso 0.270(5) 1 calc R U P B 2
C707 C 0.337(2) 0.9945(13) 0.1294(8) 0.052(4) Uani 0.270(5) 1 d D U P B 2
H70N H 0.3955 0.9830 0.1236 0.062 Uiso 0.270(5) 1 calc R U P B 2
H70O H 0.3035 0.9910 0.1085 0.062 Uiso 0.270(5) 1 calc R U P B 2
C708 C 0.333(3) 1.0769(15) 0.1412(11) 0.053(6) Uani 0.270(5) 1 d D U P B 2
H70P H 0.3560 1.1105 0.1239 0.079 Uiso 0.270(5) 1 calc R U P B 2
H70Q H 0.3662 1.0824 0.1619 0.079 Uiso 0.270(5) 1 calc R U P B 2
H70R H 0.2748 1.0911 0.1456 0.079 Uiso 0.270(5) 1 calc R U P B 2
C709 C 0.295(2) 0.7897(18) 0.1876(9) 0.041(2) Uani 0.270(5) 1 d D U P B 2
H70S H 0.2708 0.7628 0.2070 0.050 Uiso 0.270(5) 1 calc R U P B 2
H70T H 0.2480 0.8088 0.1738 0.050 Uiso 0.270(5) 1 calc R U P B 2
C710 C 0.3414(19) 0.7307(18) 0.1669(6) 0.050(3) Uani 0.270(5) 1 d D U P B 2
H71A H 0.3466 0.6817 0.1792 0.060 Uiso 0.270(5) 1 calc R U P B 2
H71B H 0.3981 0.7490 0.1609 0.060 Uiso 0.270(5) 1 calc R U P B 2
C711 C 0.287(2) 0.7213(15) 0.1359(7) 0.049(3) Uani 0.270(5) 1 d D U P B 2
H71C H 0.3064 0.7517 0.1165 0.059 Uiso 0.270(5) 1 calc R U P B 2
H71D H 0.2267 0.7294 0.1400 0.059 Uiso 0.270(5) 1 calc R U P B 2
C712 C 0.313(3) 0.6378(15) 0.1346(12) 0.054(4) Uani 0.270(5) 1 d D U P B 2
H71E H 0.2846 0.6129 0.1156 0.081 Uiso 0.270(5) 1 calc R U P B 2
H71F H 0.2962 0.6124 0.1554 0.081 Uiso 0.270(5) 1 calc R U P B 2
H71G H 0.3734 0.6341 0.1319 0.081 Uiso 0.270(5) 1 calc R U P B 2
C713 C 0.418(2) 0.8574(18) 0.2235(7) 0.042(2) Uani 0.270(5) 1 d D U P B 2
H71H H 0.4291 0.9076 0.2341 0.050 Uiso 0.270(5) 1 calc R U P B 2
H71I H 0.4669 0.8438 0.2097 0.050 Uiso 0.270(5) 1 calc R U P B 2
C714 C 0.4071(15) 0.7977(16) 0.2507(7) 0.038(4) Uani 0.270(5) 1 d D U P B 2
H71J H 0.3813 0.7512 0.2408 0.046 Uiso 0.270(5) 1 calc R U P B 2
H71K H 0.3686 0.8177 0.2679 0.046 Uiso 0.270(5) 1 calc R U P B 2
C715 C 0.4896(14) 0.7761(18) 0.2671(6) 0.037(4) Uani 0.270(5) 1 d D U P B 2
H71L H 0.5249 0.8223 0.2698 0.044 Uiso 0.270(5) 1 calc R U P B 2
H71M H 0.5199 0.7392 0.2528 0.044 Uiso 0.270(5) 1 calc R U P B 2
C716 C 0.474(3) 0.741(2) 0.3011(7) 0.042(4) Uani 0.270(5) 1 d D U P B 2
H71N H 0.5270 0.7262 0.3115 0.063 Uiso 0.270(5) 1 calc R U P B 2
H71O H 0.4386 0.6948 0.2984 0.063 Uiso 0.270(5) 1 calc R U P B 2
H71P H 0.4447 0.7776 0.3154 0.063 Uiso 0.270(5) 1 calc R U P B 2
Br2A Br 0.58729(12) 0.74655(10) 0.15953(8) 0.0268(5) Uani 0.880(8) 1 d . U P C 2
Br2B Br 0.5788(8) 0.7460(8) 0.1446(5) 0.033(2) Uani 0.120(8) 1 d . U P C 2

loop_
_atom_site_aniso_label
_atom_site_aniso_U_11
_atom_site_aniso_U_22
_atom_site_aniso_U_33
_atom_site_aniso_U_23
_atom_site_aniso_U_13
_atom_site_aniso_U_12
In1 0.0177(3) 0.0164(3) 0.0136(3) -0.0002(2) 0.0008(2) 0.0027(2)
Br1 0.0262(5) 0.0496(6) 0.0463(6) -0.0089(5) -0.0061(4) 0.0022(4)
N1 0.031(3) 0.0170(18) 0.015(2) 0.0014(17) 0.002(2) 0.002(2)
N2 0.023(3) 0.0165(17) 0.0164(19) -0.0005(14) 0.004(2) 0.005(2)
N3 0.021(3) 0.0169(19) 0.0175(19) 0.0017(15) 0.007(2) 0.001(2)
N4 0.026(3) 0.0165(19) 0.011(2) -0.0016(17) -0.001(2) 0.004(2)
N5 0.022(3) 0.021(2) 0.016(3) 0.0012(18) 0.001(3) 0.003(3)
N6 0.022(3) 0.015(3) 0.019(2) -0.0009(17) -0.001(3) 0.001(3)
N7 0.022(3) 0.0209(19) 0.016(3) -0.0003(17) 0.003(3) 0.002(3)
N8 0.027(4) 0.014(3) 0.016(2) -0.0014(17) -0.003(2) -0.002(3)
C101 0.016(4) 0.0199(19) 0.015(3) 0.0008(19) -0.001(3) 0.000(3)
C102 0.017(4) 0.021(2) 0.018(3) 0.002(2) 0.000(3) 0.000(3)
C103 0.013(4) 0.020(2) 0.018(3) 0.0013(19) -0.004(3) 0.000(3)
C104 0.014(4) 0.019(2) 0.019(3) -0.0012(19) -0.001(3) 0.001(3)
C105 0.021(4) 0.017(2) 0.018(2) -0.0004(16) -0.003(3) 0.002(3)
C106 0.019(4) 0.021(2) 0.023(2) -0.0035(18) 0.009(3) -0.003(3)
C107 0.025(4) 0.020(2) 0.017(2) -0.0049(17) -0.003(3) -0.002(3)
C108 0.021(4) 0.0196(18) 0.017(2) -0.0024(16) 0.006(3) 0.005(3)
C109 0.020(4) 0.020(2) 0.015(2) 0.0009(18) 0.002(3) 0.001(3)
C110 0.024(4) 0.019(2) 0.018(2) 0.0018(19) 0.001(3) 0.001(3)
C111 0.021(4) 0.017(2) 0.020(3) 0.0007(18) 0.002(3) -0.002(3)
C112 0.018(4) 0.018(2) 0.017(2) -0.0002(17) -0.003(3) 0.001(3)
C113 0.022(4) 0.016(2) 0.016(3) -0.001(2) -0.002(3) 0.002(3)
C114 0.016(4) 0.019(2) 0.021(3) -0.002(2) 0.000(3) 0.001(3)
C115 0.021(4) 0.018(2) 0.015(3) -0.006(2) -0.002(3) -0.001(3)
C116 0.018(4) 0.017(2) 0.015(3) -0.004(2) 0.001(3) -0.003(3)
C117 0.032(5) 0.026(3) 0.019(3) 0.002(3) 0.003(3) -0.003(4)
C118 0.026(4) 0.030(3) 0.018(4) 0.009(2) -0.003(3) -0.005(3)
C119 0.023(4) 0.024(3) 0.030(4) 0.009(3) -0.004(3) -0.001(3)
C120 0.023(4) 0.019(2) 0.025(3) 0.001(2) -0.007(3) -0.001(3)
C121 0.040(5) 0.021(2) 0.021(3) -0.004(2) 0.000(4) -0.005(4)
C122 0.042(5) 0.024(3) 0.022(3) -0.007(2) -0.003(4) -0.001(4)
C123 0.049(6) 0.028(3) 0.016(3) -0.009(2) 0.003(4) -0.003(4)
C124 0.030(5) 0.025(3) 0.018(2) -0.004(2) 0.002(4) -0.002(4)
C125 0.039(5) 0.025(3) 0.017(2) 0.001(2) 0.002(4) -0.004(4)
C126 0.044(5) 0.029(3) 0.016(3) 0.005(2) -0.001(4) -0.001(4)
C127 0.036(5) 0.023(3) 0.021(3) 0.006(2) -0.006(4) 0.001(4)
C128 0.027(4) 0.019(2) 0.022(3) 0.002(2) 0.002(4) 0.000(3)
C129 0.022(4) 0.017(2) 0.024(4) -0.003(3) 0.000(3) -0.001(3)
C130 0.027(5) 0.019(3) 0.034(4) -0.007(3) 0.009(3) -0.001(3)
C131 0.035(5) 0.022(3) 0.029(4) -0.007(3) 0.014(4) 0.001(3)
C132 0.032(5) 0.021(3) 0.030(4) -0.003(3) 0.016(4) 0.001(3)
C201 0.038(3) 0.030(4) 0.020(3) 0.000(2) 0.003(2) 0.000(3)
C202 0.038(4) 0.028(3) 0.023(3) -0.002(2) 0.013(2) 0.006(3)
C203 0.044(3) 0.028(3) 0.019(3) -0.002(3) 0.014(3) 0.009(3)
C204 0.049(3) 0.036(3) 0.017(4) -0.006(3) 0.006(3) 0.006(2)
C205 0.039(3) 0.029(4) 0.024(3) -0.008(3) -0.002(2) 0.000(2)
C206 0.039(3) 0.018(4) 0.023(2) -0.010(3) 0.001(2) 0.000(3)
C207 0.037(2) 0.014(4) 0.029(3) 0.002(3) 0.005(2) -0.007(3)
C208 0.039(3) 0.018(4) 0.020(3) 0.007(3) 0.0052(19) 0.000(3)
C209 0.034(3) 0.022(4) 0.020(3) 0.002(3) 0.001(2) 0.006(3)
C210 0.034(4) 0.036(4) 0.021(3) -0.003(2) 0.003(3) 0.000(3)
C211 0.036(5) 0.033(3) 0.032(2) -0.002(2) 0.007(3) -0.002(3)
C212 0.030(4) 0.033(3) 0.029(2) 0.000(2) 0.016(3) 0.002(3)
C213 0.045(4) 0.033(2) 0.032(4) 0.002(2) 0.018(3) -0.001(3)
C214 0.046(4) 0.032(3) 0.026(4) 0.003(3) 0.020(3) 0.005(2)
C215 0.054(3) 0.034(3) 0.024(4) 0.011(2) 0.020(3) 0.005(2)
C216 0.057(3) 0.044(3) 0.012(4) 0.007(3) 0.006(3) 0.012(2)
C217 0.050(3) 0.044(3) 0.006(4) -0.004(3) -0.002(3) 0.008(2)
C218 0.042(3) 0.045(3) 0.026(4) -0.006(2) -0.007(3) 0.007(3)
C219 0.038(3) 0.039(4) 0.029(3) -0.009(3) -0.003(3) 0.001(3)
C220 0.030(4) 0.033(4) 0.033(3) -0.011(3) -0.003(2) -0.008(3)
C221 0.034(3) 0.022(4) 0.035(3) -0.002(2) 0.005(3) -0.011(3)
C222 0.035(4) 0.030(3) 0.030(3) 0.004(3) 0.014(2) -0.009(3)
C223 0.043(3) 0.023(3) 0.018(3) 0.010(3) 0.013(2) -0.002(2)
C224 0.047(3) 0.021(3) 0.018(3) 0.008(3) 0.005(3) 0.007(2)
C225 0.042(3) 0.037(3) 0.014(4) -0.001(3) -0.001(2) 0.010(2)
C226 0.038(3) 0.035(3) 0.021(3) -0.004(3) -0.003(3) 0.009(3)
C227 0.040(4) 0.039(3) 0.033(3) -0.009(3) -0.004(3) 0.003(2)
C228 0.036(5) 0.035(3) 0.043(3) -0.007(2) 0.003(3) -0.001(3)
C229 0.033(5) 0.035(3) 0.048(3) -0.007(2) 0.006(3) -0.003(3)
C230 0.037(5) 0.033(3) 0.046(3) 0.000(2) 0.014(3) -0.003(3)
C231 0.043(4) 0.031(4) 0.045(3) 0.007(3) 0.020(2) -0.004(3)
C232 0.053(3) 0.025(3) 0.029(4) 0.019(3) 0.022(2) 0.001(3)
C233 0.058(3) 0.028(4) 0.032(3) 0.016(3) 0.010(3) 0.010(2)
C234 0.056(3) 0.041(3) 0.019(4) 0.012(3) 0.003(3) 0.014(2)
C235 0.044(3) 0.045(3) 0.030(4) 0.008(3) -0.005(3) 0.019(3)
C236 0.036(4) 0.049(3) 0.031(3) -0.002(3) -0.008(3) 0.011(2)
C237 0.032(5) 0.047(3) 0.040(3) -0.003(2) -0.001(3) 0.009(3)
C238 0.028(5) 0.041(3) 0.039(3) -0.007(2) 0.001(3) -0.001(3)
C239 0.023(4) 0.040(3) 0.036(3) -0.003(2) 0.012(3) -0.005(3)
C240 0.028(4) 0.039(3) 0.029(3) 0.000(2) 0.013(3) 0.002(3)
C241 0.039(3) 0.032(3) 0.015(3) -0.003(3) 0.015(2) 0.007(2)
C242 0.040(3) 0.032(3) 0.012(4) 0.004(2) 0.013(3) 0.003(2)
C243 0.043(3) 0.037(3) 0.011(4) -0.005(3) 0.006(3) 0.004(2)
C244 0.044(3) 0.036(3) 0.030(5) -0.011(3) 0.000(3) 0.001(2)
C245 0.037(3) 0.034(3) 0.032(4) -0.014(2) -0.007(3) -0.005(2)
C246 0.041(3) 0.032(3) 0.039(3) -0.014(3) -0.002(3) -0.005(3)
C247 0.042(4) 0.032(4) 0.050(3) -0.006(3) 0.007(3) -0.003(3)
C248 0.043(3) 0.020(4) 0.050(3) 0.001(3) 0.013(3) -0.008(3)
C249 0.052(3) 0.015(4) 0.049(3) 0.001(3) 0.012(2) 0.002(3)
C250 0.055(3) 0.013(4) 0.043(3) 0.011(3) 0.010(2) 0.012(3)
C251 0.050(3) 0.026(4) 0.042(3) 0.008(3) 0.006(2) 0.017(3)
C252 0.036(4) 0.036(3) 0.035(3) 0.009(2) -0.001(3) 0.023(3)
C253 0.038(5) 0.040(3) 0.037(2) 0.003(2) 0.001(3) 0.015(3)
C254 0.033(4) 0.040(3) 0.035(3) 0.001(3) 0.009(3) 0.013(3)
C255 0.048(4) 0.026(3) 0.036(4) -0.004(2) 0.012(2) 0.015(3)
C256 0.044(3) 0.028(3) 0.022(3) -0.011(3) 0.014(3) 0.009(3)
C257 0.049(3) 0.030(3) 0.029(4) -0.016(3) 0.007(3) 0.003(2)
C258 0.046(3) 0.025(4) 0.039(4) -0.015(3) 0.003(3) -0.003(2)
C259 0.053(3) 0.019(4) 0.043(3) -0.011(3) 0.010(2) 0.009(3)
C260 0.049(3) 0.016(4) 0.041(3) -0.004(3) 0.010(2) 0.017(3)
Cl1 0.0385(14) 0.0404(18) 0.0389(15) 0.0019(13) -0.0006(11) -0.0014(12)
Cl2 0.070(2) 0.0476(19) 0.0554(18) 0.0036(15) -0.0182(16) 0.0134(16)
C1S 0.036(2) 0.039(3) 0.039(2) 0.002(2) -0.0023(16) -0.002(2)
C2S 0.042(2) 0.043(3) 0.052(2) -0.001(2) -0.0061(17) 0.005(2)
C3S 0.048(3) 0.061(4) 0.069(3) -0.008(3) 0.000(2) 0.014(3)
C4S 0.058(3) 0.070(4) 0.065(3) -0.009(3) 0.014(3) 0.007(3)
C5S 0.056(3) 0.062(4) 0.047(3) 0.001(3) 0.010(2) -0.005(3)
C6S 0.047(3) 0.044(4) 0.037(2) 0.000(2) -0.0003(17) -0.004(2)
Cl3 0.059(5) 0.077(9) 0.073(8) 0.013(6) 0.015(6) -0.011(6)
Cl4 0.076(7) 0.079(8) 0.075(7) 0.026(6) -0.003(6) 0.012(6)
C11S 0.045(3) 0.044(4) 0.044(3) -0.002(3) 0.000(3) -0.004(3)
C12S 0.050(3) 0.047(4) 0.050(3) 0.000(3) -0.003(2) 0.001(3)
C13S 0.045(3) 0.051(5) 0.052(5) -0.004(4) -0.002(3) 0.005(4)
C14S 0.049(4) 0.052(5) 0.051(4) -0.001(4) 0.002(3) 0.000(4)
C15S 0.050(4) 0.047(5) 0.046(4) 0.002(4) -0.001(3) -0.001(4)
C16S 0.046(3) 0.046(4) 0.044(3) -0.003(3) -0.002(2) 0.000(3)
N9 0.015(3) 0.021(2) 0.024(2) 0.004(3) -0.002(2) 0.001(2)
C401 0.018(4) 0.022(2) 0.025(4) 0.001(3) -0.001(3) 0.004(2)
C402 0.033(5) 0.020(2) 0.042(5) 0.002(4) 0.004(4) -0.002(3)
C403 0.036(5) 0.022(3) 0.034(5) 0.003(4) 0.003(4) 0.000(3)
C404 0.052(6) 0.018(3) 0.052(6) -0.002(4) 0.003(5) -0.001(3)
C405 0.018(3) 0.022(4) 0.024(2) -0.003(3) 0.001(2) -0.001(3)
C406 0.029(4) 0.024(4) 0.024(3) -0.002(4) 0.001(3) 0.000(4)
C407 0.031(4) 0.023(4) 0.024(3) -0.003(4) 0.002(3) 0.002(4)
C408 0.051(6) 0.028(5) 0.022(3) -0.003(4) 0.001(3) -0.002(4)
C409 0.019(4) 0.023(2) 0.026(4) 0.000(3) -0.001(3) -0.001(2)
C410 0.022(4) 0.024(2) 0.029(5) -0.003(4) -0.005(4) 0.000(2)
C411 0.024(4) 0.023(3) 0.048(5) 0.004(4) -0.007(4) -0.002(3)
C412 0.036(5) 0.021(3) 0.061(7) 0.005(5) -0.003(5) -0.001(3)
C413 0.023(4) 0.021(4) 0.021(2) 0.004(3) -0.001(2) -0.003(3)
C414 0.026(4) 0.028(5) 0.029(3) 0.001(4) 0.005(3) 0.000(4)
C415 0.036(5) 0.036(5) 0.025(3) 0.006(4) 0.007(3) 0.003(4)
C416 0.051(6) 0.032(5) 0.036(4) 0.005(4) 0.018(4) -0.002(4)
N10 0.058(4) 0.034(4) 0.035(4) -0.008(3) -0.011(3) 0.009(2)
C501 0.046(5) 0.040(5) 0.057(6) -0.013(4) 0.000(4) 0.004(4)
C502 0.053(5) 0.060(5) 0.045(6) -0.016(5) -0.006(5) 0.011(5)
C503 0.055(7) 0.050(5) 0.076(8) -0.013(5) -0.001(6) 0.012(4)
C504 0.054(8) 0.065(5) 0.090(10) -0.010(6) -0.012(7) -0.007(6)
C505 0.048(6) 0.048(6) 0.056(4) 0.005(4) 0.004(4) 0.007(4)
C506 0.042(6) 0.049(6) 0.056(5) -0.002(4) 0.003(4) -0.001(5)
C507 0.042(6) 0.063(5) 0.054(4) 0.000(5) -0.001(5) -0.003(5)
C508 0.053(7) 0.060(5) 0.054(7) 0.005(5) 0.005(6) -0.001(5)
C509 0.040(4) 0.041(5) 0.054(6) -0.003(4) -0.005(4) 0.001(3)
C510 0.037(5) 0.030(5) 0.047(6) -0.001(4) 0.010(3) 0.002(3)
C511 0.043(6) 0.055(6) 0.046(6) -0.015(5) 0.000(4) 0.002(4)
C512 0.056(6) 0.045(6) 0.041(6) -0.003(5) 0.004(4) -0.004(4)
C513 0.046(5) 0.046(4) 0.032(5) -0.008(3) -0.005(4) 0.003(3)
C514 0.061(7) 0.053(6) 0.042(5) -0.003(4) -0.003(5) -0.007(4)
C515 0.073(8) 0.057(7) 0.061(8) -0.001(5) -0.011(5) -0.014(5)
C516 0.135(12) 0.055(7) 0.032(6) 0.002(4) -0.010(7) -0.024(7)
N11 0.035(2) 0.0477(18) 0.0415(19) 0.0018(11) 0.0007(12) -0.0041(14)
C601 0.033(3) 0.039(3) 0.042(2) 0.004(2) -0.0016(19) 0.001(2)
C602 0.047(4) 0.052(4) 0.047(3) -0.007(3) 0.000(2) -0.004(3)
C603 0.048(4) 0.047(4) 0.048(3) -0.005(3) 0.000(3) -0.001(3)
C604 0.055(6) 0.052(5) 0.059(6) 0.002(4) 0.000(5) 0.002(4)
C605 0.041(3) 0.043(2) 0.039(3) -0.003(2) 0.003(2) -0.004(2)
C606 0.038(4) 0.042(3) 0.036(4) -0.003(3) 0.005(3) -0.005(2)
C607 0.046(4) 0.043(3) 0.046(4) 0.001(3) 0.008(3) -0.007(3)
C608 0.060(6) 0.043(5) 0.047(6) 0.002(4) 0.000(5) -0.007(5)
C609 0.035(3) 0.040(3) 0.039(3) 0.006(2) -0.0010(18) -0.002(2)
C610 0.036(4) 0.043(3) 0.040(3) 0.005(3) -0.001(3) 0.001(3)
C611 0.047(4) 0.047(3) 0.044(3) 0.000(2) 0.001(3) -0.003(3)
C612 0.061(6) 0.049(4) 0.066(7) 0.008(4) -0.008(6) -0.012(5)
C613 0.032(3) 0.039(3) 0.037(4) -0.008(3) 0.002(2) -0.004(2)
C614 0.043(4) 0.043(3) 0.043(4) 0.000(3) 0.000(3) -0.005(3)
C615 0.043(4) 0.047(4) 0.044(3) -0.001(3) 0.003(3) 0.001(3)
C616 0.041(5) 0.043(5) 0.043(4) 0.001(5) 0.001(4) 0.005(5)
C701 0.036(3) 0.042(3) 0.040(3) 0.005(3) -0.001(2) -0.002(2)
C702 0.037(5) 0.040(4) 0.040(4) 0.007(3) -0.004(3) -0.001(3)
C703 0.046(5) 0.045(4) 0.045(4) 0.002(3) 0.001(3) 0.001(4)
C704 0.031(9) 0.040(9) 0.037(6) -0.005(6) -0.004(6) 0.004(7)
C705 0.043(3) 0.043(3) 0.042(3) 0.001(3) 0.002(2) -0.003(3)
C706 0.051(5) 0.053(5) 0.047(4) 0.005(3) -0.002(3) 0.002(4)
C707 0.054(6) 0.052(4) 0.050(5) 0.006(3) -0.002(4) 0.002(4)
C708 0.053(10) 0.053(4) 0.051(10) 0.003(6) 0.000(8) -0.001(7)
C709 0.038(4) 0.043(3) 0.043(3) 0.003(3) -0.002(3) -0.001(2)
C710 0.050(5) 0.051(4) 0.049(4) -0.003(4) 0.000(3) 0.003(3)
C711 0.050(4) 0.050(4) 0.048(3) -0.003(3) 0.001(3) -0.002(3)
C712 0.056(8) 0.048(4) 0.057(7) -0.001(5) -0.005(6) -0.005(5)
C713 0.038(3) 0.044(4) 0.044(4) -0.001(3) -0.002(3) 0.000(3)
C714 0.036(5) 0.040(5) 0.039(4) -0.006(3) -0.002(3) -0.002(4)
C715 0.036(5) 0.036(5) 0.039(5) -0.004(4) 0.000(3) -0.002(4)
C716 0.043(7) 0.041(7) 0.042(5) 0.001(5) 0.002(4) 0.003(6)
Br2A 0.0242(7) 0.0189(6) 0.0373(14) -0.0001(8) -0.0061(8) 0.0022(5)
Br2B 0.024(4) 0.030(5) 0.044(3) 0.004(6) -0.023(5) -0.005(3)

loop_
_atom_type_symbol
_atom_type_description
_atom_type_scat_dispersion_real
_atom_type_scat_dispersion_imag
_atom_type_scat_source
C C 0.0033 0.0016 'International Tables Vol C Tables 4.2.6.8 and 6.1.1.4'
H H 0.0000 0.0000 'International Tables Vol C Tables 4.2.6.8 and 6.1.1.4'
N N 0.0061 0.0033 'International Tables Vol C Tables 4.2.6.8 and 6.1.1.4'
Cl Cl 0.1484 0.1585 'International Tables Vol C Tables 4.2.6.8 and 6.1.1.4'
Br Br -0.2901 2.4595 'International Tables Vol C Tables 4.2.6.8 and 6.1.1.4'
In In -0.7276 1.3100 'International Tables Vol C Tables 4.2.6.8 and 6.1.1.4'

loop_
_geom_angle_atom_site_label_1
_geom_angle_atom_site_label_2
_geom_angle_atom_site_label_3
_geom_angle
_geom_angle_site_symmetry_3
N3 In1 N1 140.7(2) .
N3 In1 N2 83.9(2) .
N1 In1 N2 83.1(2) .
N3 In1 N4 83.2(2) .
N1 In1 N4 83.9(2) .
N2 In1 N4 140.8(2) .
N3 In1 Br1 108.82(17) .
N1 In1 Br1 110.44(18) .
N2 In1 Br1 112.57(17) .
N4 In1 Br1 106.62(17) .
C101 N1 C104 110.0(6) .
C101 N1 In1 122.9(5) .
C104 N1 In1 123.5(5) .
C105 N2 C108 109.4(6) .
C105 N2 In1 124.8(5) .
C108 N2 In1 125.4(5) .
C109 N3 C112 108.8(6) .
C109 N3 In1 125.3(5) .
C112 N3 In1 124.5(5) .
C116 N4 C113 110.3(6) .
C116 N4 In1 123.3(5) .
C113 N4 In1 124.9(5) .
C101 N5 C116 124.1(6) .
C104 N6 C105 124.8(6) .
C109 N7 C108 124.7(6) .
C113 N8 C112 124.0(6) .
N5 C101 N1 128.4(7) .
N5 C101 C102 123.3(7) .
N1 C101 C102 108.4(6) .
C117 C102 C103 121.9(7) .
C117 C102 C101 132.0(7) .
C103 C102 C101 106.1(6) .
C120 C103 C102 120.0(7) .
C120 C103 C104 132.2(7) .
C102 C103 C104 107.7(6) .
N6 C104 N1 127.6(7) .
N6 C104 C103 124.6(7) .
N1 C104 C103 107.8(6) .
N6 C105 N2 127.5(7) .
N6 C105 C106 124.5(7) .
N2 C105 C106 108.0(6) .
C107 C106 C121 119.9(7) .
C107 C106 C105 107.4(7) .
C121 C106 C105 132.7(7) .
C124 C107 C106 121.5(7) .
C124 C107 C108 131.9(7) .
C106 C107 C108 106.6(6) .
N7 C108 N2 127.8(7) .
N7 C108 C107 123.6(7) .
N2 C108 C107 108.6(6) .
N7 C109 N3 127.4(7) .
N7 C109 C110 124.1(7) .
N3 C109 C110 108.6(6) .
C111 C110 C125 120.1(7) .
C111 C110 C109 107.7(6) .
C125 C110 C109 132.1(7) .
C128 C111 C110 121.7(7) .
C128 C111 C112 132.0(7) .
C110 C111 C112 106.3(6) .
N8 C112 N3 127.6(7) .
N8 C112 C111 123.6(7) .
N3 C112 C111 108.5(6) .
N8 C113 N4 127.7(7) .
N8 C113 C114 124.4(7) .
N4 C113 C114 107.8(6) .
C115 C114 C129 120.4(7) .
C115 C114 C113 107.0(6) .
C129 C114 C113 132.5(7) .
C132 C115 C114 121.3(7) .
C132 C115 C116 131.6(7) .
C114 C115 C116 107.2(6) .
N5 C116 N4 128.4(7) .
N5 C116 C115 123.9(6) .
N4 C116 C115 107.7(6) .
C118 C117 C102 117.9(8) .
C117 C118 C119 120.7(7) .
C120 C119 C118 121.7(7) .
C119 C120 C103 117.7(7) .
C122 C121 C106 117.4(8) .
C121 C122 C123 122.3(8) .
C124 C123 C122 121.0(8) .
C123 C124 C107 117.9(8) .
C126 C125 C110 117.9(8) .
C125 C126 C127 120.9(8) .
C128 C127 C126 122.4(8) .
C127 C128 C111 117.0(7) .
C130 C129 C114 117.3(7) .
C131 C130 C129 121.4(7) .
C132 C131 C130 122.0(8) .
C131 C132 C115 117.5(8) .
C206 C201 C202 109.9(7) .
C206 C201 C209 99.3(6) .
C202 C201 C209 108.7(7) .
C206 C201 C201 113.6(9) 3_755
C202 C201 C201 114.1(8) 3_755
C209 C201 C201 110.1(8) 3_755
C203 C202 C212 108.7(8) .
C203 C202 C201 121.4(8) .
C212 C202 C201 122.1(8) .
C204 C203 C202 123.4(8) .
C204 C203 C214 118.8(8) .
C202 C203 C214 107.9(8) .
C203 C204 C217 120.1(9) .
C203 C204 C205 117.7(8) .
C217 C204 C205 106.5(8) .
C206 C205 C219 120.1(8) .
C206 C205 C204 121.0(8) .
C219 C205 C204 108.7(8) .
C205 C206 C207 120.0(8) .
C205 C206 C201 122.9(8) .
C207 C206 C201 110.3(7) .
C221 C207 C208 120.3(8) .
C221 C207 C206 120.4(8) .
C208 C207 C206 108.8(7) .
C224 C208 C207 120.7(8) .
C224 C208 C209 121.4(8) .
C207 C208 C209 108.2(7) .
C210 C209 C208 118.8(7) .
C210 C209 C201 123.5(7) .
C208 C209 C201 110.6(7) .
C209 C210 C211 121.8(8) .
C209 C210 C226 119.3(8) .
C211 C210 C226 108.3(8) .
C212 C211 C228 119.7(8) .
C212 C211 C210 116.9(8) .
C228 C211 C210 108.5(8) .
C202 C212 C211 123.8(8) .
C202 C212 C213 109.3(8) .
C211 C212 C213 118.2(8) .
C230 C213 C214 120.4(9) .
C230 C213 C212 121.0(8) .
C214 C213 C212 107.0(8) .
C215 C214 C213 120.8(9) .
C215 C214 C203 122.0(9) .
C213 C214 C203 107.0(8) .
C214 C215 C216 119.9(9) .
C214 C215 C232 120.6(9) .
C216 C215 C232 106.3(8) .
C217 C216 C234 120.8(9) .
C217 C216 C215 118.4(8) .
C234 C216 C215 108.1(8) .
C216 C217 C218 119.6(8) .
C216 C217 C204 120.7(9) .
C218 C217 C204 109.2(8) .
C236 C218 C217 119.4(9) .
C236 C218 C219 119.2(8) .
C217 C218 C219 108.6(8) .
C220 C219 C205 120.0(8) .
C220 C219 C218 121.3(8) .
C205 C219 C218 106.8(8) .
C219 C220 C221 120.6(8) .
C219 C220 C238 119.7(8) .
C221 C220 C238 108.1(8) .
C207 C221 C222 119.6(8) .
C207 C221 C220 118.9(8) .
C222 C221 C220 108.3(8) .
C223 C222 C221 119.9(8) .
C223 C222 C239 118.3(8) .
C221 C222 C239 109.3(8) .
C222 C223 C242 121.0(8) .
C222 C223 C224 120.1(8) .
C242 C223 C224 107.7(8) .
C208 C224 C225 119.2(8) .
C208 C224 C223 119.4(8) .
C225 C224 C223 108.3(7) .
C226 C225 C224 119.7(8) .
C226 C225 C243 120.8(8) .
C224 C225 C243 108.1(8) .
C225 C226 C227 120.9(8) .
C225 C226 C210 121.5(8) .
C227 C226 C210 106.7(8) .
C245 C227 C226 118.9(8) .
C245 C227 C228 120.4(9) .
C226 C227 C228 108.7(8) .
C229 C228 C211 121.8(9) .
C229 C228 C227 118.9(8) .
C211 C228 C227 107.7(8) .
C228 C229 C247 120.2(9) .
C228 C229 C230 119.1(8) .
C247 C229 C230 109.0(9) .
C213 C230 C229 120.0(9) .
C213 C230 C231 120.2(9) .
C229 C230 C231 107.4(8) .
C232 C231 C230 120.0(9) .
C232 C231 C248 118.7(9) .
C230 C231 C248 108.0(9) .
C231 C232 C233 121.9(9) .
C231 C232 C215 117.9(8) .
C233 C232 C215 108.1(9) .
C250 C233 C232 118.0(9) .
C250 C233 C234 120.0(9) .
C232 C233 C234 109.1(8) .
C235 C234 C233 120.9(8) .
C235 C234 C216 119.5(9) .
C233 C234 C216 108.3(9) .
C234 C235 C236 120.1(8) .
C234 C235 C252 118.0(9) .
C236 C235 C252 108.5(8) .
C218 C236 C235 120.5(9) .
C218 C236 C237 118.6(9) .
C235 C236 C237 109.6(8) .
C238 C237 C253 119.8(8) .
C238 C237 C236 121.4(8) .
C253 C237 C236 107.2(8) .
C237 C238 C220 119.8(8) .
C237 C238 C239 120.3(8) .
C220 C238 C239 107.4(8) .
C240 C239 C222 122.0(8) .
C240 C239 C238 119.2(8) .
C222 C239 C238 106.8(7) .
C239 C240 C254 121.7(8) .
C239 C240 C241 118.3(8) .
C254 C240 C241 106.4(8) .
C242 C241 C256 119.6(8) .
C242 C241 C240 120.6(8) .
C256 C241 C240 108.3(7) .
C241 C242 C223 119.8(8) .
C241 C242 C243 119.3(8) .
C223 C242 C243 108.3(7) .
C244 C243 C242 121.3(8) .
C244 C243 C225 119.0(8) .
C242 C243 C225 107.6(7) .
C243 C244 C257 119.9(9) .
C243 C244 C245 120.6(8) .
C257 C244 C245 108.6(8) .
C227 C245 C246 119.2(8) .
C227 C245 C244 119.9(8) .
C246 C245 C244 108.5(8) .
C247 C246 C245 120.7(9) .
C247 C246 C258 120.5(9) .
C245 C246 C258 107.5(8) .
C246 C247 C229 120.6(9) .
C246 C247 C248 118.9(9) .
C229 C247 C248 107.7(9) .
C249 C248 C247 121.1(9) .
C249 C248 C231 120.5(9) .
C247 C248 C231 107.8(8) .
C248 C249 C250 120.8(9) .
C248 C249 C259 120.5(9) .
C250 C249 C259 106.3(9) .
C249 C250 C233 120.0(9) .
C249 C250 C251 110.4(8) .
C233 C250 C251 118.6(9) .
C252 C251 C260 120.7(9) .
C252 C251 C250 121.4(9) .
C260 C251 C250 105.2(9) .
C251 C252 C235 121.0(9) .
C251 C252 C253 121.3(8) .
C235 C252 C253 105.8(8) .
C254 C253 C237 121.1(9) .
C254 C253 C252 117.1(9) .
C237 C253 C252 108.8(8) .
C253 C254 C255 121.6(9) .
C253 C254 C240 117.8(8) .
C255 C254 C240 109.0(8) .
C260 C255 C254 119.7(8) .
C260 C255 C256 118.6(9) .
C254 C255 C256 108.8(8) .
C257 C256 C255 120.8(8) .
C257 C256 C241 119.3(8) .
C255 C256 C241 107.4(8) .
C256 C257 C244 120.5(8) .
C256 C257 C258 119.6(9) .
C244 C257 C258 107.0(8) .
C259 C258 C257 120.0(9) .
C259 C258 C246 120.1(9) .
C257 C258 C246 108.4(8) .
C258 C259 C260 120.9(9) .
C258 C259 C249 118.9(9) .
C260 C259 C249 109.1(9) .
C259 C260 C255 120.1(9) .
C259 C260 C251 109.0(8) .
C255 C260 C251 119.5(9) .
C6S C1S C2S 120.8(10) .
C6S C1S Cl1 118.6(8) .
C2S C1S Cl1 120.6(8) .
C1S C2S C3S 118.5(11) .
C1S C2S Cl2 122.3(9) .
C3S C2S Cl2 119.2(9) .
C2S C3S C4S 119.5(12) .
C5S C4S C3S 122.2(12) .
C4S C5S C6S 116.5(12) .
C1S C6S C5S 122.5(11) .
C16S C11S C12S 120.7(10) .
C16S C11S Cl3 118.6(8) .
C12S C11S Cl3 120.5(9) .
C11S C12S C13S 118.4(11) .
C11S C12S Cl4 122.2(9) .
C13S C12S Cl4 119.2(9) .
C12S C13S C14S 119.5(12) .
C15S C14S C13S 122.1(12) .
C14S C15S C16S 116.4(12) .
C11S C16S C15S 122.4(11) .
C413 N9 C409 111.0(6) .
C413 N9 C401 109.4(6) .
C409 N9 C401 107.9(5) .
C413 N9 C405 108.0(5) .
C409 N9 C405 110.1(6) .
C401 N9 C405 110.4(5) .
C402 C401 N9 115.7(5) .
C401 C402 C403 110.5(6) .
C404 C403 C402 112.1(6) .
C406 C405 N9 114.4(5) .
C407 C406 C405 110.9(5) .
C408 C407 C406 111.6(6) .
C410 C409 N9 114.7(6) .
C411 C410 C409 109.9(5) .
C410 C411 C412 112.2(6) .
C414 C413 N9 116.2(6) .
C415 C414 C413 111.0(5) .
C416 C415 C414 113.0(6) .
C505 N10 C509 113.0(8) .
C505 N10 C501 109.9(7) .
C509 N10 C501 107.3(7) .
C505 N10 C513 109.1(7) .
C509 N10 C513 107.9(6) .
C501 N10 C513 109.6(7) .
C502 C501 N10 117.8(7) .
C501 C502 C503 110.1(8) .
C502 C503 C504 113.4(9) .
N10 C505 C506 117.7(7) .
C507 C506 C505 113.3(8) .
C508 C507 C506 112.2(8) .
C510 C509 N10 114.8(7) .
C511 C510 C509 111.9(7) .
C512 C511 C510 114.0(7) .
C514 C513 N10 116.7(7) .
C513 C514 C515 110.6(8) .
C516 C515 C514 114.5(9) .
C713 N11 C705 100.1(15) .
C609 N11 C601 106.9(7) .
C609 N11 C613 111.0(9) .
C601 N11 C613 111.6(8) .
C609 N11 C605 110.4(9) .
C601 N11 C605 108.1(9) .
C613 N11 C605 108.7(7) .
C713 N11 C709 122.2(18) .
C705 N11 C709 114.3(19) .
C713 N11 C701 103.1(18) .
C705 N11 C701 106.9(19) .
C709 N11 C701 108.8(14) .
N11 C601 C602 117.6(9) .
C601 C602 C603 114.3(10) .
C604 C603 C602 109.0(11) .
C606 C605 N11 117.5(9) .
C607 C606 C605 108.5(9) .
C606 C607 C608 110.6(10) .
N11 C609 C610 116.6(9) .
C609 C610 C611 113.7(10) .
C610 C611 C612 111.6(11) .
C614 C613 N11 116.6(9) .
C613 C614 C615 110.5(10) .
C614 C615 C616 113.6(10) .
C702 C701 N11 121(2) .
C701 C702 C703 111(3) .
C702 C703 C704 122(3) .
N11 C705 C706 106(2) .
C707 C706 C705 106(3) .
C708 C707 C706 119(3) .
C710 C709 N11 120(3) .
C709 C710 C711 104(2) .
C710 C711 C712 89(2) .
N11 C713 C714 113(2) .
C713 C714 C715 112(2) .
C714 C715 C716 110(2) .

loop_
_geom_bond_atom_site_label_1
_geom_bond_atom_site_label_2
_geom_bond_distance
_geom_bond_site_symmetry_2
In1 N3 2.130(6) .
In1 N1 2.135(6) .
In1 N2 2.138(6) .
In1 N4 2.142(6) .
In1 Br1 2.5040(11) .
N1 C101 1.374(9) .
N1 C104 1.380(9) .
N2 C105 1.375(9) .
N2 C108 1.376(9) .
N3 C109 1.381(9) .
N3 C112 1.383(9) .
N4 C116 1.379(9) .
N4 C113 1.381(9) .
N5 C101 1.331(9) .
N5 C116 1.336(9) .
N6 C104 1.312(9) .
N6 C105 1.343(9) .
N7 C109 1.339(9) .
N7 C108 1.340(9) .
N8 C113 1.338(9) .
N8 C112 1.344(9) .
C101 C102 1.457(10) .
C102 C117 1.390(11) .
C102 C103 1.412(10) .
C103 C120 1.406(10) .
C103 C104 1.444(10) .
C105 C106 1.437(10) .
C106 C107 1.407(11) .
C106 C121 1.431(11) .
C107 C124 1.406(10) .
C107 C108 1.436(10) .
C109 C110 1.434(10) .
C110 C111 1.403(10) .
C110 C125 1.416(11) .
C111 C128 1.401(10) .
C111 C112 1.451(10) .
C113 C114 1.450(10) .
C114 C115 1.410(10) .
C114 C129 1.412(10) .
C115 C132 1.394(10) .
C115 C116 1.452(10) .
C117 C118 1.390(11) .
C118 C119 1.408(11) .
C119 C120 1.393(11) .
C121 C122 1.373(11) .
C122 C123 1.411(12) .
C123 C124 1.378(11) .
C125 C126 1.381(11) .
C126 C127 1.402(11) .
C127 C128 1.380(11) .
C129 C130 1.394(11) .
C130 C131 1.387(11) .
C131 C132 1.385(11) .
C201 C206 1.521(12) .
C201 C202 1.532(12) .
C201 C209 1.552(11) .
C201 C201 1.593(17) 3_755
C202 C203 1.400(12) .
C202 C212 1.402(12) .
C203 C204 1.373(13) .
C203 C214 1.480(12) .
C204 C217 1.450(12) .
C204 C205 1.483(12) .
C205 C206 1.366(12) .
C205 C219 1.463(12) .
C206 C207 1.453(11) .
C207 C221 1.412(12) .
C207 C208 1.425(12) .
C208 C224 1.395(11) .
C208 C209 1.436(11) .
C209 C210 1.378(12) .
C210 C211 1.450(12) .
C210 C226 1.452(11) .
C211 C212 1.414(12) .
C211 C228 1.413(12) .
C212 C213 1.449(12) .
C213 C230 1.382(13) .
C213 C214 1.419(14) .
C214 C215 1.341(12) .
C215 C216 1.474(14) .
C215 C232 1.491(13) .
C216 C217 1.409(13) .
C216 C234 1.451(12) .
C217 C218 1.448(13) .
C218 C236 1.429(12) .
C218 C219 1.465(13) .
C219 C220 1.386(12) .
C220 C221 1.439(13) .
C220 C238 1.469(12) .
C221 C222 1.436(12) .
C222 C223 1.408(12) .
C222 C239 1.455(12) .
C223 C242 1.432(12) .
C223 C224 1.449(12) .
C224 C225 1.424(12) .
C225 C226 1.365(12) .
C225 C243 1.449(12) .
C226 C227 1.437(13) .
C227 C245 1.394(12) .
C227 C228 1.459(13) .
C228 C229 1.388(13) .
C229 C247 1.426(13) .
C229 C230 1.435(13) .
C230 C231 1.439(13) .
C231 C232 1.388(14) .
C231 C248 1.444(13) .
C232 C233 1.430(13) .
C233 C250 1.425(13) .
C233 C234 1.449(14) .
C234 C235 1.413(13) .
C235 C236 1.433(14) .
C235 C252 1.481(13) .
C236 C237 1.471(13) .
C237 C238 1.385(13) .
C237 C253 1.444(13) .
C238 C239 1.471(12) .
C239 C240 1.375(12) .
C240 C254 1.465(12) .
C240 C241 1.476(13) .
C241 C242 1.387(12) .
C241 C256 1.474(12) .
C242 C243 1.442(12) .
C243 C244 1.369(13) .
C244 C257 1.439(13) .
C244 C245 1.451(13) .
C245 C246 1.425(13) .
C246 C247 1.382(13) .
C246 C258 1.460(13) .
C247 C248 1.441(14) .
C248 C249 1.372(13) .
C249 C250 1.422(14) .
C249 C259 1.454(13) .
C250 C251 1.459(13) .
C251 C252 1.366(13) .
C251 C260 1.457(13) .
C252 C253 1.504(13) .
C253 C254 1.409(13) .
C254 C255 1.448(13) .
C255 C260 1.422(13) .
C255 C256 1.449(13) .
C256 C257 1.379(13) .
C257 C258 1.454(13) .
C258 C259 1.381(13) .
C259 C260 1.415(13) .
Cl1 C1S 1.726(10) .
Cl2 C2S 1.707(12) .
C1S C6S 1.389(13) .
C1S C2S 1.391(13) .
C2S C3S 1.395(16) .
C3S C4S 1.423(18) .
C4S C5S 1.388(18) .
C5S C6S 1.395(14) .
Cl3 C11S 1.726(10) .
Cl4 C12S 1.707(12) .
C11S C16S 1.389(13) .
C11S C12S 1.392(14) .
C12S C13S 1.396(16) .
C13S C14S 1.423(18) .
C14S C15S 1.389(18) .
C15S C16S 1.395(15) .
N9 C413 1.523(9) .
N9 C409 1.524(9) .
N9 C401 1.530(9) .
N9 C405 1.535(9) .
C401 C402 1.515(2) .
C402 C403 1.515(2) .
C403 C404 1.515(2) .
C405 C406 1.516(2) .
C406 C407 1.515(2) .
C407 C408 1.515(2) .
C409 C410 1.515(2) .
C410 C411 1.515(2) .
C411 C412 1.515(2) .
C413 C414 1.516(2) .
C414 C415 1.515(2) .
C415 C416 1.515(2) .
N10 C505 1.468(12) .
N10 C509 1.531(12) .
N10 C501 1.539(11) .
N10 C513 1.570(12) .
C501 C502 1.515(2) .
C502 C503 1.515(2) .
C503 C504 1.515(2) .
C505 C506 1.515(2) .
C506 C507 1.515(2) .
C507 C508 1.515(2) .
C509 C510 1.515(2) .
C510 C511 1.515(2) .
C511 C512 1.514(2) .
C513 C514 1.515(2) .
C514 C515 1.515(2) .
C515 C516 1.515(2) .
N11 C713 1.44(4) .
N11 C705 1.46(4) .
N11 C609 1.468(14) .
N11 C601 1.483(14) .
N11 C613 1.553(14) .
N11 C605 1.574(15) .
N11 C709 1.63(3) .
N11 C701 1.77(3) .
C601 C602 1.515(2) .
C602 C603 1.516(2) .
C603 C604 1.515(2) .
C605 C606 1.515(2) .
C606 C607 1.515(2) .
C607 C608 1.516(2) .
C609 C610 1.515(2) .
C610 C611 1.515(2) .
C611 C612 1.516(2) .
C613 C614 1.515(2) .
C614 C615 1.515(2) .
C615 C616 1.515(2) .
C701 C702 1.515(2) .
C702 C703 1.515(2) .
C703 C704 1.515(2) .
C705 C706 1.515(2) .
C706 C707 1.515(2) .
C707 C708 1.515(3) .
C709 C710 1.515(2) .
C710 C711 1.515(2) .
C711 C712 1.515(2) .
C713 C714 1.515(2) .
C714 C715 1.515(2) .
C715 C716 1.515(2) .
Br2A Br2B 0.612(18) .
